data_9004838
loop_
_publ_author_name
'Wallwork, K. S.'
'Pring, A.'
'Taylor, M. R.'
'Hunter, B. A.'

_publ_section_title
;The network of hydrogen bonding in kingite, as revealed by a
 neutron-diffraction investigation of its deuterated analogue,
 Al3(PO4)2F3.7D2O
;
_journal_name_full 'The Canadian Mineralogist'
_journal_page_first 135
_journal_page_last 141
_journal_paper_doi 10.2113/gscanmin.42.1.135
_journal_volume 42
_journal_year 2004
_chemical_formula_sum 'Al3 D14 F3 O15 P2'
_chemical_name_mineral 'Kingite (deuterated)'
_space_group_IT_number 2
_symmetry_space_group_name_Hall '-P 1'
_symmetry_space_group_name_H-M 'P -1'
_cell_angle_alpha 97.61
_cell_angle_beta 100.56
_cell_angle_gamma 95.97
_cell_length_a 9.318
_cell_length_b 10.092
_cell_length_c 7.108
_cell_formula_units_Z 2
_cell_volume 645.640
_exptl_crystal_density_diffrn 2.408
_cod_original_formula_sum 'Al3 P2 F3 O15 D14'
_cod_database_code 9004838

loop_
_symmetry_equiv_pos_as_xyz
x,y,z
-x,-y,-z

loop_
_atom_site_label
_atom_site_fract_x
_atom_site_fract_y
_atom_site_fract_z
_atom_site_U_iso_or_equiv
Al1 0.68130 0.84970 0.61350 0.01013
Al2 0.44980 0.71070 0.17770 0.01013
Al3 0.23070 0.62720 -0.27850 0.01013
P1 0.33670 0.86490 0.52180 0.02026
P2 0.57200 0.60020 -0.19450 0.02026
F1 0.60040 0.73850 0.38760 0.01013
F2 0.29660 0.69860 -0.02360 0.01013
F3 0.04340 0.63310 -0.26050 0.01013
O1 0.49480 0.90080 0.63710 0.01013
O2 0.72030 0.99980 0.49180 0.01013
O3 0.68010 0.70220 0.75000 0.01013
O4 0.74250 0.96490 0.86120 0.01013
O5 0.88080 0.82680 0.61310 0.01013
O6 0.31930 0.78920 0.31690 0.01013
O7 0.56840 0.63730 0.01890 0.01013
O8 0.37360 0.53650 0.22380 0.01013
O9 0.50740 0.88050 0.10590 0.01013
O10 0.24160 0.79810 -0.35800 0.01013
O11 0.41830 0.59600 -0.31880 0.01013
O12 0.17370 0.55800 -0.54970 0.01013
O13 0.19110 0.44690 -0.23380 0.01013
O14 0.90080 0.94340 0.21110 0.01013
O15 0.01710 0.70650 0.13380 0.01013
D4a 0.74920 0.06420 0.86140 0.05066
D4b 0.81540 0.95840 0.97790 0.05066
D5a 0.96450 0.90480 0.65070 0.05066
D5b 0.93770 0.75370 0.66180 0.05066
D9a 0.51170 0.97080 0.18980 0.05066
D9b 0.58600 0.88940 0.02800 0.05066
D12a 0.09450 0.48280 -0.61190 0.05066
D12b 0.24290 0.53660 -0.63790 0.05066
D13a 0.09810 0.40640 -0.20470 0.05066
D13b 0.26840 0.40290 -0.16000 0.05066
D14a 0.83770 0.94610 0.31230 0.05066
D14b 0.94800 0.85980 0.19940 0.05066
D15a 0.12440 0.71980 0.20110 0.05066
D15b 0.03400 0.69210 -0.00300 0.05066

_database_code_amcsd 0005931
